data_2200867
loop_
_publ_author_name
'Chattopadhyay, Sunil K.'
'Sharon, Ashoke'
'Yadav, Umesh'
'Srivastava, Sachin'
'Mehta, Vijay K.'
'Maulik, Prakas R.'

_publ_section_title
;
 A taxane diterpenoid from the heartwood of Taxus wallichiana
;
_journal_issue 2
_journal_name_full 'Acta Crystallographica Section E'
_journal_page_first o154
_journal_page_last o155
_journal_paper_doi 10.1107/S1600536802000910
_journal_volume 58
_journal_year 2002
_chemical_formula_moiety 'C30 H42 O10, 0.29H2O'
_chemical_formula_sum 'C30 H42.58 O10.29'
_chemical_formula_weight 567.86
_chemical_melting_point 203.5(5)
_chemical_name_common 'Pentaacetoxy taxadiene'
_space_group_IT_number 19
_symmetry_cell_setting orthorhombic
_symmetry_space_group_name_Hall 'P 2ac 2ab'
_symmetry_space_group_name_H-M 'P 21 21 21'
_cell_angle_alpha 90.00
_cell_angle_beta 90.00
_cell_angle_gamma 90.00
_cell_formula_units_Z 4
_cell_length_a 11.252(2)
_cell_length_b 16.003(3)
_cell_length_c 16.801(2)
_cell_measurement_temperature 295(2)
_cell_volume 3025.3(9)
_diffrn_ambient_temperature 293(2)
_exptl_crystal_density_diffrn 1.247
_cod_depositor_comments
;
 Marking attached hydrogen atoms.

 Antanas Vaitkus,
 2017-03-21

The following automatic conversions were performed:
'_symmetry_cell_setting' value 'Orthorhombic' changed to 'orthorhombic'
according to '/home/saulius/struct/CIF-dictionaries/cif_core.dic'
dictionary named 'cif_core.dic' version 2.4.1 from 2010-06-29.

Automatic conversion script
Id: cif_fix_enum 1527 2010-12-29 10:47:43Z saulius 

The following automatic conversions were performed:

'_chemical_melting_point' value '203-204' was changed to '203.5(5)' -
the average value was taken and precision was estimated.

Automatic conversion script
Id: cif_fix_values 1646 2011-03-28 12:23:43Z adriana 
;
_cod_database_code 2200867

loop_
_symmetry_equiv_pos_as_xyz
'x, y, z'
'-x+1/2, -y, z+1/2'
'-x, y+1/2, -z+1/2'
'x+1/2, -y+1/2, -z'

loop_
_atom_site_label
_atom_site_fract_x
_atom_site_fract_y
_atom_site_fract_z
_atom_site_U_iso_or_equiv
_atom_site_adp_type
_atom_site_calc_flag
_atom_site_refinement_flags
_atom_site_occupancy
_atom_site_disorder_assembly
_atom_site_disorder_group
_atom_site_type_symbol
_atom_site_attached_hydrogens
C1 .6832(6) .3795(5) .0249(4) .067(2) Uani d . 1 . . C 0
H1 .6541 .3418 -.0168 .080 Uiso calc R 1 . . H 0
C2 .7163(7) .4629(5) -.0168(5) .068(2) Uani d . 1 . . C 0
H2A .6514 .4779 -.0520 .082 Uiso calc R 1 . . H 0
H2B .7855 .4528 -.0499 .082 Uiso calc R 1 . . H 0
C3 .7435(5) .5399(4) .0372(4) .0496(17) Uani d . 1 . . C 0
H3 .7250 .5222 .0916 .060 Uiso calc R 1 . . H 0
C4 .6648(6) .6150(4) .0210(5) .0601(19) Uani d . 1 . . C 0
C5 .6788(6) .6859(5) .0797(5) .068(2) Uani d . 1 . . C 0
H5 .6297 .7338 .0644 .081 Uiso calc R 1 . . H 0
C6 .8076(6) .7101(4) .0842(5) .064(2) Uani d . 1 . . C 0
H6A .8176 .7523 .1251 .076 Uiso calc R 1 . . H 0
H6B .8314 .7345 .0338 .076 Uiso calc R 1 . . H 0
C7 .8872(5) .6369(4) .1026(4) .0583(19) Uani d . 1 . . C 0
H7 .8657 .6139 .1547 .070 Uiso calc R 1 . . H 0
C8 .8791(5) .5657(4) .0381(4) .0524(17) Uani d . 1 . . C 0
C9 .9619(5) .4912(4) .0561(4) .0501(16) Uani d . 1 . . C 0
H9 .9562 .4530 .0106 .060 Uiso calc R 1 . . H 0
C10 .9443(5) .4376(5) .1323(4) .0558(18) Uani d . 1 . . C 0
H10 .9533 .4723 .1800 .067 Uiso calc R 1 . . H 0
C11 .8249(6) .3945(4) .1328(4) .0512(16) Uani d . 1 . . C 0
C12 .7422(6) .4151(4) .1860(4) .0520(17) Uani d . 1 . . C 0
C13 .6167(6) .3899(5) .1724(5) .064(2) Uani d . 1 . . C 0
H13 .6064 .3331 .1932 .077 Uiso calc R 1 . . H 0
C14 .5816(6) .3893(5) .0849(4) .073(2) Uani d . 1 . . C 0
H14A .5404 .4412 .0733 .088 Uiso calc R 1 . . H 0
H14B .5255 .3441 .0765 .088 Uiso calc R 1 . . H 0
C15 .7905(6) .3348(4) .0649(5) .0624(19) Uani d . 1 . . C 0
C16 .7541(8) .2480(5) .1003(6) .096(3) Uani d . 1 . . C 0
H16A .8242 .2180 .1159 .144 Uiso calc R 1 . . H 0
H16B .7118 .2165 .0608 .144 Uiso calc R 1 . . H 0
H16C .7041 .2564 .1458 .144 Uiso calc R 1 . . H 0
C17 .8830(7) .3087(5) .0011(5) .078(2) Uani d . 1 . . C 0
H17A .9034 .3563 -.0309 .118 Uiso calc R 1 . . H 0
H17B .8498 .2659 -.0322 .118 Uiso calc R 1 . . H 0
H17C .9530 .2877 .0269 .118 Uiso calc R 1 . . H 0
C18 .7658(6) .4696(5) .2578(4) .0619(19) Uani d . 1 . . C 0
H18A .8487 .4674 .2710 .093 Uiso calc R 1 . . H 0
H18B .7197 .4499 .3020 .093 Uiso calc R 1 . . H 0
H18C .7439 .5263 .2459 .093 Uiso calc R 1 . . H 0
C19 .9181(7) .6005(5) -.0443(4) .067(2) Uani d . 1 . . C 0
H19A .9946 .6266 -.0394 .101 Uiso calc R 1 . . H 0
H19B .8611 .6409 -.0623 .101 Uiso calc R 1 . . H 0
H19C .9228 .5555 -.0819 .101 Uiso calc R 1 . . H 0
C20 .5883(7) .6231(6) -.0380(5) .084(2) Uani d . 1 . . C 0
H20A .5440 .6718 -.0430 .100 Uiso calc R 1 . . H 0
H20B .5787 .5800 -.0746 .100 Uiso calc R 1 . . H 0
C21 .5408(8) .6730(6) .1877(8) .097(3) Uani d . 1 . . C 0
C22 .5324(8) .6541(6) .2729(6) .099(3) Uani d . 1 . . C 0
H22A .5767 .6948 .3026 .148 Uiso calc R 1 . . H 0
H22B .5644 .5995 .2828 .148 Uiso calc R 1 . . H 0
H22C .4506 .6556 .2891 .148 Uiso calc R 1 . . H 0
C23 1.0689(7) .6607(6) .1738(6) .076(2) Uani d . 1 . . C 0
C24 1.1847(7) .7060(7) .1707(6) .107(3) Uani d . 1 . . C 0
H24A 1.1727 .7634 .1854 .160 Uiso calc R 1 . . H 0
H24B 1.2162 .7033 .1177 .160 Uiso calc R 1 . . H 0
H24C 1.2396 .6804 .2070 .160 Uiso calc R 1 . . H 0
C25 1.1603(7) .4885(7) .0053(6) .085(3) Uani d . 1 . . C 0
C26 1.2824(7) .5207(9) .0197(7) .137(5) Uani d . 1 . . C 0
H26A 1.3049 .5097 .0738 .206 Uiso calc R 1 . . H 0
H26B 1.2841 .5799 .0102 .206 Uiso calc R 1 . . H 0
H26C 1.3371 .4934 -.0156 .206 Uiso calc R 1 . . H 0
C27 1.0674(7) .3374(5) .1974(5) .0628(19) Uani d . 1 . . C 0
C28 1.1505(7) .2648(5) .1796(5) .082(2) Uani d . 1 . . C 0
H28A 1.2207 .2696 .2117 .122 Uiso calc R 1 . . H 0
H28B 1.1721 .2658 .1243 .122 Uiso calc R 1 . . H 0
H28C 1.1110 .2131 .1915 .122 Uiso calc R 1 . . H 0
C29 .4280(8) .4125(6) .2351(7) .096(3) Uani d D 1 . . C 0
C30 .3460(7) .4746(6) .2701(7) .116(4) Uani d . 1 A . C 0
H30A .2686 .4502 .2759 .173 Uiso calc R 1 . . H 0
H30B .3411 .5224 .2357 .173 Uiso calc R 1 . . H 0
H30C .3752 .4915 .3213 .173 Uiso calc R 1 . . H 0
O1 .6492(4) .6576(3) .1603(3) .0675(14) Uani d . 1 . . O 0
O2 .4645(6) .7015(7) .1464(6) .179(4) Uani d . 1 . . O 0
O3 1.0070(4) .6698(3) .1063(3) .0650(14) Uani d . 1 . . O 0
O4 1.0346(5) .6206(4) .2294(4) .0944(19) Uani d . 1 . . O 0
O5 1.0839(4) .5191(3) .0598(3) .0597(13) Uani d . 1 . . O 0
O6 1.1319(6) .4431(4) -.0478(4) .101(2) Uani d . 1 . . O 0
O7 1.0397(4) .3754(3) .1283(3) .0589(12) Uani d . 1 . . O 0
O8 1.0288(6) .3552(4) .2602(3) .0915(19) Uani d . 1 . . O 0
O9 .5353(4) .4449(3) .2150(3) .0674(14) Uani d . 1 A . O 0
O10A .422(3) .3398(9) .253(2) .150(14) Uani d PD .40 A 1 O 0
O10B .3958(18) .3489(10) .2017(11) .120(7) Uani d PD .60 A 2 O 0
O11 .429(3) .448(2) -.125(2) .195(14) Uiso d P .29 . . O 2

loop_
_atom_site_aniso_label
_atom_site_aniso_U_11
_atom_site_aniso_U_22
_atom_site_aniso_U_33
_atom_site_aniso_U_12
_atom_site_aniso_U_13
_atom_site_aniso_U_23
C1 .059(4) .073(5) .068(5) .004(4) -.005(4) -.015(4)
C2 .054(4) .081(6) .070(5) -.002(4) -.018(4) -.006(5)
C3 .036(3) .060(4) .053(4) .003(3) -.004(3) .006(3)
C4 .041(4) .062(4) .078(5) .004(4) -.001(4) .008(4)
C5 .048(4) .062(5) .093(6) .010(4) -.006(4) .005(5)
C6 .052(4) .062(5) .077(5) .002(4) -.002(4) .012(4)
C7 .033(3) .073(5) .069(5) -.009(3) -.003(3) .006(4)
C8 .041(3) .063(4) .053(4) .007(3) .001(3) .005(4)
C9 .041(3) .056(4) .053(4) .008(3) -.003(3) .000(3)
C10 .041(3) .075(5) .051(4) .009(4) .001(3) -.009(4)
C11 .047(4) .055(4) .052(4) -.006(3) -.002(3) .003(4)
C12 .043(3) .059(4) .054(4) -.001(3) .007(3) .014(4)
C13 .052(4) .058(5) .083(5) .000(4) .004(4) .005(4)
C14 .048(4) .078(5) .093(6) -.001(4) .002(4) -.010(5)
C15 .054(4) .059(4) .075(5) .006(4) -.005(4) -.009(4)
C16 .098(7) .056(5) .133(8) -.002(5) .006(7) -.011(5)
C17 .083(6) .075(5) .077(5) .011(5) .004(5) -.022(5)
C18 .051(4) .085(5) .050(4) .001(4) .007(4) -.002(4)
C19 .059(4) .084(5) .059(4) -.001(4) .005(4) .022(4)
C20 .058(4) .094(6) .098(6) .012(5) -.013(5) .005(5)
C21 .052(5) .085(6) .156(10) .019(5) .019(6) .004(7)
C22 .092(7) .081(6) .124(8) -.005(5) .052(6) -.008(6)
C23 .052(5) .098(7) .076(6) -.007(5) -.007(5) -.014(5)
C24 .053(5) .142(9) .126(8) -.023(6) -.022(5) .002(7)
C25 .051(5) .109(8) .094(7) .019(5) .023(5) .027(6)
C26 .046(5) .219(14) .147(10) .005(7) .021(6) -.008(10)
C27 .055(4) .068(5) .065(5) -.002(4) -.002(4) .010(4)
C28 .078(5) .072(5) .095(6) .027(5) .008(5) .009(5)
C29 .045(5) .099(7) .144(9) -.014(5) .020(6) -.024(8)
C30 .055(5) .127(8) .165(10) -.014(5) .040(6) -.059(8)
O1 .053(3) .066(3) .083(4) .007(3) .014(3) .000(3)
O2 .061(4) .275(12) .202(9) .051(6) .033(5) .062(9)
O3 .044(3) .079(3) .072(3) -.010(3) -.003(3) .005(3)
O4 .073(4) .128(5) .082(4) -.013(4) -.014(3) .008(4)
O5 .033(2) .078(3) .068(3) .004(2) .006(2) .011(3)
O6 .098(5) .113(5) .092(5) .022(4) .038(4) -.005(4)
O7 .053(3) .067(3) .057(3) .006(3) .001(2) .002(3)
O8 .098(5) .116(5) .060(3) .039(4) .003(3) .010(3)
O9 .049(3) .067(3) .087(3) -.004(3) .008(3) -.007(3)
O10A .12(2) .051(12) .28(4) .010(12) .10(3) .025(16)
O10B .060(8) .103(12) .197(18) -.038(8) .033(11) -.016(10)

loop_
_geom_bond_atom_site_label_1
_geom_bond_atom_site_label_2
_geom_bond_site_symmetry_2
_geom_bond_distance
_geom_bond_publ_flag
C1 C14 . 1.532(10) ?
C1 C15 . 1.555(10) ?
C1 C2 . 1.554(10) ?
C1 H1 . .98 ?
C2 C3 . 1.560(9) ?
C2 H2A . .97 ?
C2 H2B . .97 ?
C3 C4 . 1.517(9) ?
C3 C8 . 1.580(8) ?
C3 H3 . .98 ?
C4 C20 . 1.320(10) ?
C4 C5 . 1.511(10) ?
C5 O1 . 1.467(9) ?
C5 C6 . 1.501(10) ?
C5 H5 . .98 ?
C6 C7 . 1.506(9) ?
C6 H6A . .97 ?
C6 H6B . .97 ?
C7 O3 . 1.449(7) ?
C7 C8 . 1.575(9) ?
C7 H7 . .98 ?
C8 C9 . 1.543(9) ?
C8 C19 . 1.555(9) ?
C9 O5 . 1.446(7) ?
C9 C10 . 1.554(9) ?
C9 H9 . .98 ?
C10 O7 . 1.465(7) ?
C10 C11 . 1.510(9) ?
C10 H10 . .98 ?
C11 C12 . 1.331(9) ?
C11 C15 . 1.538(9) ?
C12 C13 . 1.486(9) ?
C12 C18 . 1.513(9) ?
C13 O9 . 1.459(8) ?
C13 C14 . 1.522(10) ?
C13 H13 . .98 ?
C14 H14A . .97 ?
C14 H14B . .97 ?
C15 C17 . 1.551(10) ?
C15 C16 . 1.565(11) ?
C16 H16A . .96 ?
C16 H16B . .96 ?
C16 H16C . .96 ?
C17 H17A . .96 ?
C17 H17B . .96 ?
C17 H17C . .96 ?
C18 H18A . .96 ?
C18 H18B . .96 ?
C18 H18C . .96 ?
C19 H19A . .96 ?
C19 H19B . .96 ?
C19 H19C . .96 ?
C20 H20A . .93 ?
C20 H20B . .93 ?
C21 O2 . 1.194(12) ?
C21 O1 . 1.327(10) ?
C21 C22 . 1.467(13) ?
C22 H22A . .96 ?
C22 H22B . .96 ?
C22 H22C . .96 ?
C23 O4 . 1.199(10) ?
C23 O3 . 1.338(9) ?
C23 C24 . 1.492(11) ?
C24 H24A . .96 ?
C24 H24B . .96 ?
C24 H24C . .96 ?
C25 O6 . 1.195(11) ?
C25 O5 . 1.349(10) ?
C25 C26 . 1.487(12) ?
C26 H26A . .96 ?
C26 H26B . .96 ?
C26 H26C . .96 ?
C27 O8 . 1.176(8) ?
C27 O7 . 1.348(8) ?
C27 C28 . 1.521(10) ?
C28 H28A . .96 ?
C28 H28B . .96 ?
C28 H28C . .96 ?
C29 O10A . 1.206(10) ?
C29 O10B . 1.218(9) ?
C29 O9 . 1.357(9) ?
C29 C30 . 1.477(11) ?
C30 H30A . .96 ?
C30 H30B . .96 ?
C30 H30C . .96 ?
